data_7230692
loop_
_publ_author_name
'Iijima, Kodai'
'Le Gal, Yann'
'Lorcy, Dominique'
'Mori, Takehiko'

_publ_section_title
;
 Impact of bulky phenylalkyl substituents on the air-stable n-channel
 transistors of birhodanine analogues
;
_journal_issue 33
_journal_name_full 'RSC Advances'
_journal_page_first 18400
_journal_paper_doi 10.1039/C8RA03362E
_journal_volume 8
_journal_year 2018
_chemical_formula_moiety 'C22 H18 N2 O2 S4'
_chemical_formula_sum 'C22 H18 N2 O2 S4'
_chemical_formula_weight 470.64
_space_group_IT_number 14
_symmetry_cell_setting monoclinic
_symmetry_Int_Tables_number 14
_symmetry_space_group_name_Hall '-P 2ybc'
_symmetry_space_group_name_H-M 'P 1 21/c 1'
_atom_sites_solution_hydrogens geom
_atom_sites_solution_primary direct
_atom_sites_solution_secondary difmap
_audit_block_doi 10.5517/ccdc.csd.cc1zln6f
_audit_update_record
;
2018-04-06 deposited with the CCDC.
2018-05-11 downloaded from the CCDC.
;
_cell_angle_alpha 90.0000
_cell_angle_beta 93.09(4)
_cell_angle_gamma 90.0000
_cell_formula_units_Z 2
_cell_length_a 18.891(7)
_cell_length_b 6.409(3)
_cell_length_c 9.138(4)
_cell_measurement_reflns_used 25
_cell_measurement_temperature 298
_cell_measurement_theta_max 17.40
_cell_measurement_theta_min 15.13
_cell_volume 1104.8(8)
_computing_cell_refinement WinAFC
_computing_data_collection WinAFC
_computing_data_reduction WinAFC
_computing_molecular_graphics 'CrystalStructure 4.0'
_computing_publication_material 'CrystalStructure 4.0 (Rigaku, 2010)'
_computing_structure_refinement 'SHELXL97 (Sheldrick, 2008)'
_computing_structure_solution 'SIR2004 (Burla, et al., 2005)'
_diffrn_ambient_temperature 298
_diffrn_measured_fraction_theta_full 0.999
_diffrn_measured_fraction_theta_max 0.999
_diffrn_measurement_device_type 'Rigaku AFC7R'
_diffrn_measurement_method \w-2\q
_diffrn_radiation_type 'Mo K\a'
_diffrn_radiation_wavelength 0.71069
_diffrn_reflns_av_R_equivalents 0.1261
_diffrn_reflns_limit_h_max 22
_diffrn_reflns_limit_h_min -22
_diffrn_reflns_limit_k_max 7
_diffrn_reflns_limit_k_min 0
_diffrn_reflns_limit_l_max 6
_diffrn_reflns_limit_l_min -10
_diffrn_reflns_number 2475
_diffrn_reflns_theta_full 25.00
_diffrn_reflns_theta_max 25.00
_diffrn_standards_decay_% -0.965
_diffrn_standards_interval_count 150
_diffrn_standards_number 3
_exptl_absorpt_coefficient_mu 0.452
_exptl_absorpt_correction_T_max 0.965
_exptl_absorpt_correction_T_min 0.895
_exptl_absorpt_correction_type psi-scan
_exptl_absorpt_process_details '(North, Phillips & Mathews, 1968)'
_exptl_crystal_colour orange
_exptl_crystal_density_diffrn 1.415
_exptl_crystal_density_method 'not measured'
_exptl_crystal_description plate
_exptl_crystal_F_000 488.00
_exptl_crystal_size_max 0.200
_exptl_crystal_size_mid 0.200
_exptl_crystal_size_min 0.080
_refine_diff_density_max 0.360
_refine_diff_density_min -0.420
_refine_ls_extinction_method none
_refine_ls_goodness_of_fit_ref 1.032
_refine_ls_hydrogen_treatment constr
_refine_ls_number_parameters 136
_refine_ls_number_reflns 1951
_refine_ls_number_restraints 0
_refine_ls_R_factor_gt 0.0660
_refine_ls_shift/su_max 0.000
_refine_ls_structure_factor_coef Fsqd
_refine_ls_weighting_details 'w = 1/[\s^2^(Fo^2^)+(0.1437P)^2^+0.0000P] where P=(Fo^2^+2Fc^2^)/3'
_refine_ls_weighting_scheme calc
_refine_ls_wR_factor_ref 0.2475
_reflns_number_gt 1118
_reflns_number_total 1951
_reflns_threshold_expression F^2^>2.0\s(F^2^)
_cod_data_source_file c8ra03362e2.cif
_cod_data_source_block OS-EtPh
_cod_database_code 7230692

loop_
_symmetry_equiv_pos_site_id
_symmetry_equiv_pos_as_xyz
1 +X,+Y,+Z
2 -X,1/2+Y,1/2-Z
3 -X,-Y,-Z
4 +X,1/2-Y,1/2+Z

loop_
_atom_site_label
_atom_site_type_symbol
_atom_site_fract_x
_atom_site_fract_y
_atom_site_fract_z
_atom_site_U_iso_or_equiv
_atom_site_adp_type
_atom_site_occupancy
_atom_site_symmetry_multiplicity
_atom_site_calc_flag
_atom_site_refinement_flags
S1 S 0.54112(8) 1.2339(2) 0.16006(15) 0.0457(5) Uani 1.0 4 d .
S2 S 0.67002(9) 1.2558(3) 0.35891(17) 0.0581(6) Uani 1.0 4 d .
O1 O 0.5913(3) 0.7045(6) 0.0042(5) 0.0534(11) Uani 1.0 4 d .
N1 N 0.6340(3) 0.9391(7) 0.1770(5) 0.0430(12) Uani 1.0 4 d .
C1 C 0.5273(3) 1.0172(8) 0.0464(6) 0.0391(13) Uani 1.0 4 d .
C2 C 0.6200(3) 1.1312(9) 0.2359(6) 0.0453(14) Uani 1.0 4 d .
C3 C 0.5863(3) 0.8682(9) 0.0693(6) 0.0421(13) Uani 1.0 4 d .
C4 C 0.6973(3) 0.8124(10) 0.2257(7) 0.0501(15) Uani 1.0 4 d .
C5 C 0.7611(4) 0.8569(11) 0.1430(7) 0.0572(16) Uani 1.0 4 d .
C6 C 0.8208(3) 0.7153(11) 0.1960(7) 0.0544(16) Uani 1.0 4 d .
C7 C 0.8703(4) 0.7824(14) 0.3019(8) 0.078(3) Uani 1.0 4 d .
C8 C 0.9253(5) 0.651(3) 0.3558(10) 0.105(4) Uani 1.0 4 d .
C9 C 0.9301(5) 0.454(2) 0.2983(13) 0.107(4) Uani 1.0 4 d .
C10 C 0.8814(5) 0.3849(16) 0.1964(12) 0.097(3) Uani 1.0 4 d .
C11 C 0.8259(4) 0.5157(13) 0.1436(9) 0.071(2) Uani 1.0 4 d .
H4A H 0.7084 0.8389 0.3289 0.0601 Uiso 1.0 4 calc R
H4B H 0.6856 0.6657 0.2150 0.0601 Uiso 1.0 4 calc R
H5A H 0.7751 1.0014 0.1572 0.0687 Uiso 1.0 4 calc R
H5B H 0.7504 0.8346 0.0391 0.0687 Uiso 1.0 4 calc R
H7 H 0.8673 0.9173 0.3384 0.0940 Uiso 1.0 4 calc R
H8 H 0.9578 0.6973 0.4288 0.1256 Uiso 1.0 4 calc R
H9 H 0.9673 0.3674 0.3301 0.1281 Uiso 1.0 4 calc R
H10 H 0.8846 0.2496 0.1606 0.1165 Uiso 1.0 4 calc R
H11 H 0.7927 0.4666 0.0731 0.0850 Uiso 1.0 4 calc R

loop_
_atom_site_aniso_label
_atom_site_aniso_U_11
_atom_site_aniso_U_22
_atom_site_aniso_U_33
_atom_site_aniso_U_12
_atom_site_aniso_U_13
_atom_site_aniso_U_23
S1 0.0497(9) 0.0361(8) 0.0517(8) 0.0039(7) 0.0079(6) -0.0074(7)
S2 0.0624(11) 0.0583(10) 0.0536(9) -0.0073(8) 0.0028(7) -0.0067(8)
O1 0.050(3) 0.041(3) 0.069(3) 0.0093(18) 0.006(2) -0.009(2)
N1 0.045(3) 0.038(3) 0.047(3) 0.002(2) 0.009(2) 0.005(2)
C1 0.048(4) 0.029(3) 0.041(3) 0.001(3) 0.013(3) -0.004(3)
C2 0.051(4) 0.041(3) 0.045(3) -0.000(3) 0.014(3) 0.003(3)
C3 0.045(4) 0.038(3) 0.044(3) -0.001(3) 0.011(3) 0.003(3)
C4 0.052(4) 0.043(3) 0.054(4) 0.006(3) 0.002(3) 0.008(3)
C5 0.051(4) 0.067(4) 0.055(4) 0.007(4) 0.006(3) 0.011(4)
C6 0.037(3) 0.073(5) 0.055(4) -0.001(3) 0.012(3) 0.010(4)
C7 0.070(5) 0.100(6) 0.064(4) 0.003(5) -0.005(4) -0.006(5)
C8 0.069(6) 0.160(11) 0.083(6) 0.007(7) -0.018(5) 0.021(7)
C9 0.062(6) 0.130(10) 0.127(9) 0.039(6) 0.001(6) 0.034(8)
C10 0.081(6) 0.077(6) 0.135(8) 0.022(5) 0.022(6) 0.018(6)
C11 0.057(5) 0.076(6) 0.079(5) 0.001(4) 0.001(4) 0.006(4)

loop_
_atom_type_symbol
_atom_type_description
_atom_type_scat_dispersion_real
_atom_type_scat_dispersion_imag
_atom_type_scat_source
C C 0.0033 0.0016
;
International Tables for Crystallography
(1992, Vol. C, Tables 4.2.6.8 and 6.1.1.4)
;
H H 0.0000 0.0000
;
International Tables for Crystallography
(1992, Vol. C, Table 6.1.1.4)
;
N N 0.0061 0.0033
;
International Tables for Crystallography
(1992, Vol. C, Tables 4.2.6.8 and 6.1.1.4)
;
O O 0.0106 0.0060
;
International Tables for Crystallography
(1992, Vol. C, Tables 4.2.6.8 and 6.1.1.4)
;
S S 0.1246 0.1234
;
International Tables for Crystallography
(1992, Vol. C, Tables 4.2.6.8 and 6.1.1.4)
;

loop_
_geom_angle_atom_site_label_1
_geom_angle_atom_site_label_2
_geom_angle_atom_site_label_3
_geom_angle
_geom_angle_publ_flag
_geom_angle_site_symmetry_1
_geom_angle_site_symmetry_3
C1 S1 C2 91.9(3) yes . .
C2 N1 C3 116.2(5) yes . .
C2 N1 C4 122.6(5) yes . .
C3 N1 C4 121.1(5) yes . .
S1 C1 C1 127.1(5) yes . 3_675
S1 C1 C3 110.1(4) yes . .
C1 C1 C3 122.8(5) yes 3_675 .
S1 C2 S2 122.7(4) yes . .
S1 C2 N1 111.3(4) yes . .
S2 C2 N1 126.0(5) yes . .
O1 C3 N1 124.8(5) yes . .
O1 C3 C1 124.7(5) yes . .
N1 C3 C1 110.4(5) yes . .
N1 C4 C5 113.7(5) yes . .
C4 C5 C6 109.5(6) yes . .
C5 C6 C7 120.4(7) yes . .
C5 C6 C11 121.0(6) yes . .
C7 C6 C11 118.6(7) yes . .
C6 C7 C8 121.4(9) yes . .
C7 C8 C9 118.6(9) yes . .
C8 C9 C10 120.7(10) yes . .
C9 C10 C11 120.6(10) yes . .
C6 C11 C10 120.1(7) yes . .

loop_
_geom_bond_atom_site_label_1
_geom_bond_atom_site_label_2
_geom_bond_distance
_geom_bond_publ_flag
_geom_bond_site_symmetry_2
S1 C1 1.746(5) yes .
S1 C2 1.738(6) yes .
S2 C2 1.638(6) yes .
O1 C3 1.213(7) yes .
N1 C2 1.375(7) yes .
N1 C3 1.376(7) yes .
N1 C4 1.493(8) yes .
C1 C1 1.318(8) yes 3_675
C1 C3 1.474(8) yes .
C4 C5 1.484(9) yes .
C5 C6 1.508(9) yes .
C6 C7 1.378(10) yes .
C6 C11 1.371(11) yes .
C7 C8 1.403(14) yes .
C8 C9 1.374(19) yes .
C9 C10 1.348(15) yes .
C10 C11 1.407(12) yes .
